data_2217828
loop_
_publ_author_name
'Tomura, Masaaki'
'Yamashita, Yoshiro'

_publ_section_title
;
 3,8-Bis(4-chlorophenyl)-4,7-dimethyltricyclo[4.2.2.0^2,5^]deca-3,7-diene
;
_journal_coeditor_code SJ2459
_journal_issue 3
_journal_name_full 'Acta Crystallographica Section E'
_journal_page_first o545
_journal_paper_doi 10.1107/S1600536808003206
_journal_volume 64
_journal_year 2008
_chemical_formula_iupac 'C24 H22 Cl2'
_chemical_formula_moiety 'C24 H22 Cl2'
_chemical_formula_sum 'C24 H22 Cl2'
_chemical_formula_weight 381.32
_chemical_name_systematic
;
3,8-Bis(4-chlorophenyl)-4,7-dimethyltricyclo[4.2.2.0^2,5^]deca-3,7-diene
;
_space_group_IT_number 14
_symmetry_cell_setting monoclinic
_symmetry_space_group_name_Hall '-P 2ybc'
_symmetry_space_group_name_H-M 'P 1 21/c 1'
_atom_sites_solution_hydrogens geom
_atom_sites_solution_primary direct
_atom_sites_solution_secondary difmap
_cell_angle_alpha 90.00
_cell_angle_beta 103.732(7)
_cell_angle_gamma 90.00
_cell_formula_units_Z 4
_cell_length_a 8.3389(7)
_cell_length_b 21.2224(12)
_cell_length_c 11.6074(13)
_cell_measurement_reflns_used 25
_cell_measurement_temperature 295.0(10)
_cell_measurement_theta_max 42.58
_cell_measurement_theta_min 22.72
_cell_volume 1995.5(3)
_computing_cell_refinement 'CAD-4 EXPRESS (Enraf--Nonius, 1992)'
_computing_data_collection 'CAD-4 EXPRESS (Enraf--Nonius, 1992)'
_computing_data_reduction 'TEXSAN (Rigaku/MSC, 2000)'
_computing_molecular_graphics 'PLATON (Spek, 2003)'
_computing_publication_material 'SHELXL97 (Sheldrick, 2008)'
_computing_structure_refinement 'SHELXL97 (Sheldrick, 2008)'
_computing_structure_solution 'SHELXS97 (Sheldrick, 2008)'
_diffrn_ambient_temperature 295.0(10)
_diffrn_measured_fraction_theta_full 1.000
_diffrn_measured_fraction_theta_max 1.000
_diffrn_measurement_device '\k-geometry diffractometer'
_diffrn_measurement_device_type 'Enraf--Nonius CAD-4'
_diffrn_measurement_method \w-2\q
_diffrn_radiation_monochromator graphite
_diffrn_radiation_type 'Cu K\a'
_diffrn_radiation_wavelength 1.54178
_diffrn_reflns_av_R_equivalents 0.0212
_diffrn_reflns_av_sigmaI/netI 0.0221
_diffrn_reflns_limit_h_max 10
_diffrn_reflns_limit_h_min 0
_diffrn_reflns_limit_k_max 26
_diffrn_reflns_limit_k_min 0
_diffrn_reflns_limit_l_max 14
_diffrn_reflns_limit_l_min -14
_diffrn_reflns_number 4348
_diffrn_reflns_theta_full 74.22
_diffrn_reflns_theta_max 74.22
_diffrn_reflns_theta_min 4.17
_diffrn_standards_decay_% 1.30
_diffrn_standards_interval_time 120
_diffrn_standards_number 3
_exptl_absorpt_coefficient_mu 2.937
_exptl_absorpt_correction_T_max 0.4840
_exptl_absorpt_correction_T_min 0.3280
_exptl_absorpt_correction_type psi-scan
_exptl_absorpt_process_details '(North <i>et al.</i>,  1968)'
_exptl_crystal_colour colorless
_exptl_crystal_density_diffrn 1.269
_exptl_crystal_density_method 'not measured'
_exptl_crystal_description block
_exptl_crystal_F_000 800
_exptl_crystal_size_max 0.48
_exptl_crystal_size_mid 0.35
_exptl_crystal_size_min 0.25
_refine_diff_density_max 0.202
_refine_diff_density_min -0.325
_refine_ls_extinction_method none
_refine_ls_goodness_of_fit_ref 1.038
_refine_ls_hydrogen_treatment constr
_refine_ls_matrix_type full
_refine_ls_number_parameters 237
_refine_ls_number_reflns 4070
_refine_ls_number_restraints 0
_refine_ls_restrained_S_all 1.038
_refine_ls_R_factor_all 0.0761
_refine_ls_R_factor_gt 0.0501
_refine_ls_shift/su_max 0.007
_refine_ls_shift/su_mean <0.001
_refine_ls_structure_factor_coef Fsqd
_refine_ls_weighting_details 'calc w=1/[\s^2^(Fo^2^)+(0.0822P)^2^+0.357P] where P=(Fo^2^+2Fc^2^)/3'
_refine_ls_weighting_scheme calc
_refine_ls_wR_factor_gt 0.1409
_refine_ls_wR_factor_ref 0.1599
_reflns_number_gt 2872
_reflns_number_total 4070
_reflns_threshold_expression I>2\s(I)
_cod_data_source_file sj2459.cif
_cod_data_source_block I
_cod_original_sg_symbol_H-M 'P 21/c'
_cod_database_code 2217828
_cod_database_fobs_code 2217828

loop_
_symmetry_equiv_pos_as_xyz
'x, y, z'
'-x, y+1/2, -z+1/2'
'-x, -y, -z'
'x, -y-1/2, z-1/2'

loop_
_atom_site_type_symbol
_atom_site_label
_atom_site_fract_x
_atom_site_fract_y
_atom_site_fract_z
_atom_site_U_iso_or_equiv
_atom_site_adp_type
_atom_site_calc_flag
_atom_site_refinement_flags
_atom_site_occupancy
Cl Cl1 0.49013(12) 0.19930(4) 1.21790(6) 0.1028(3) Uani d . 1
Cl Cl2 1.19192(12) 0.35095(4) 0.98762(11) 0.1347(4) Uani d . 1
C C1 0.7177(3) 0.00447(11) 0.7920(3) 0.0761(7) Uani d . 1
C C2 0.6407(3) 0.05850(10) 0.8097(2) 0.0661(5) Uani d . 1
C C3 0.5989(3) 0.07597(11) 0.6796(2) 0.0652(5) Uani d . 1
H H3 0.4802 0.0750 0.6432 0.078 Uiso calc R 1
C C4 0.6896(3) 0.01375(11) 0.6609(2) 0.0749(7) Uani d . 1
H H4 0.6163 -0.0179 0.6144 0.090 Uiso calc R 1
C C5 0.8386(3) 0.03011(12) 0.6096(2) 0.0753(7) Uani d . 1
H H5 0.9014 -0.0079 0.6011 0.090 Uiso calc R 1
C C6 0.9467(3) 0.07722(11) 0.6897(2) 0.0656(5) Uani d . 1
C C7 0.8686(2) 0.13047(10) 0.70463(19) 0.0600(5) Uani d . 1
C C8 0.6880(2) 0.13196(11) 0.63804(19) 0.0618(5) Uani d . 1
H H8 0.6364 0.1719 0.6515 0.074 Uiso calc R 1
C C9 0.6785(3) 0.12218(14) 0.5049(2) 0.0793(7) Uani d . 1
H H9A 0.5639 0.1196 0.4614 0.095 Uiso calc R 1
H H9B 0.7290 0.1576 0.4743 0.095 Uiso calc R 1
C C10 0.7692(3) 0.06101(14) 0.4880(2) 0.0858(8) Uani d . 1
H H10A 0.8585 0.0704 0.4503 0.103 Uiso calc R 1
H H10B 0.6934 0.0323 0.4372 0.103 Uiso calc R 1
C C11 0.8109(4) -0.04637(13) 0.8691(3) 0.1037(10) Uani d . 1
H H11A 0.9228 -0.0472 0.8609 0.156 Uiso calc R 1
H H11B 0.7596 -0.0863 0.8455 0.156 Uiso calc R 1
H H11C 0.8102 -0.0382 0.9503 0.156 Uiso calc R 1
C C12 1.1250(3) 0.06200(12) 0.7406(3) 0.0787(7) Uani d . 1
H H12A 1.1803 0.0985 0.7801 0.118 Uiso calc R 1
H H12B 1.1756 0.0497 0.6779 0.118 Uiso calc R 1
H H12C 1.1333 0.0281 0.7964 0.118 Uiso calc R 1
C C13 0.6085(3) 0.09224(10) 0.9117(2) 0.0617(5) Uani d . 1
C C14 0.5426(3) 0.15260(11) 0.8976(2) 0.0721(6) Uani d . 1
H H14 0.5194 0.1709 0.8227 0.086 Uiso calc R 1
C C15 0.5102(3) 0.18636(12) 0.9912(2) 0.0759(6) Uani d . 1
H H15 0.4683 0.2271 0.9798 0.091 Uiso calc R 1
C C16 0.5404(3) 0.15904(12) 1.1008(2) 0.0710(6) Uani d . 1
C C17 0.6047(4) 0.09927(14) 1.1188(2) 0.0875(8) Uani d . 1
H H17 0.6248 0.0809 1.1936 0.105 Uiso calc R 1
C C18 0.6390(4) 0.06678(12) 1.0248(2) 0.0838(7) Uani d . 1
H H18 0.6840 0.0266 1.0375 0.101 Uiso calc R 1
C C19 0.9420(3) 0.18508(10) 0.77687(19) 0.0574(5) Uani d . 1
C C20 0.9320(3) 0.24474(12) 0.7278(2) 0.0772(7) Uani d . 1
H H20 0.8739 0.2505 0.6496 0.093 Uiso calc R 1
C C21 1.0060(4) 0.29581(13) 0.7920(3) 0.0924(9) Uani d . 1
H H21 0.9986 0.3355 0.7573 0.111 Uiso calc R 1
C C22 1.0901(3) 0.28762(13) 0.9069(3) 0.0810(7) Uani d . 1
C C23 1.0954(3) 0.23022(14) 0.9607(2) 0.0826(7) Uani d . 1
H H23 1.1486 0.2256 1.0403 0.099 Uiso calc R 1
C C24 1.0210(3) 0.17907(12) 0.8956(2) 0.0736(6) Uani d . 1
H H24 1.0239 0.1400 0.9321 0.088 Uiso calc R 1

loop_
_atom_site_aniso_label
_atom_site_aniso_U_11
_atom_site_aniso_U_22
_atom_site_aniso_U_33
_atom_site_aniso_U_12
_atom_site_aniso_U_13
_atom_site_aniso_U_23
Cl1 0.1386(7) 0.1011(5) 0.0714(4) -0.0031(5) 0.0303(4) -0.0133(3)
Cl2 0.1042(6) 0.0980(6) 0.1974(11) -0.0306(5) 0.0271(6) -0.0685(6)
C1 0.0663(14) 0.0549(12) 0.1071(19) 0.0000(10) 0.0209(13) -0.0022(12)
C2 0.0562(12) 0.0574(12) 0.0851(15) 0.0019(9) 0.0176(11) 0.0013(11)
C3 0.0487(10) 0.0662(12) 0.0783(14) 0.0005(9) 0.0103(10) -0.0110(11)
C4 0.0571(12) 0.0666(14) 0.1002(18) -0.0060(10) 0.0171(12) -0.0246(13)
C5 0.0591(12) 0.0737(14) 0.0931(17) 0.0031(11) 0.0181(12) -0.0285(13)
C6 0.0520(11) 0.0691(13) 0.0746(14) 0.0025(10) 0.0127(10) -0.0114(11)
C7 0.0524(11) 0.0636(12) 0.0625(12) 0.0005(9) 0.0110(9) -0.0040(9)
C8 0.0530(11) 0.0680(12) 0.0626(12) 0.0069(9) 0.0104(9) -0.0029(10)
C9 0.0639(13) 0.108(2) 0.0635(13) 0.0046(13) 0.0109(11) -0.0095(13)
C10 0.0675(14) 0.113(2) 0.0764(16) -0.0002(14) 0.0156(12) -0.0309(15)
C11 0.101(2) 0.0642(15) 0.150(3) 0.0211(14) 0.039(2) 0.0158(17)
C12 0.0565(12) 0.0775(15) 0.0983(18) 0.0090(11) 0.0107(12) -0.0098(13)
C13 0.0554(11) 0.0564(11) 0.0729(13) 0.0017(9) 0.0141(10) 0.0067(10)
C14 0.0868(16) 0.0643(13) 0.0687(13) 0.0126(11) 0.0255(12) 0.0139(11)
C15 0.0925(17) 0.0610(13) 0.0795(15) 0.0102(12) 0.0308(13) 0.0075(11)
C16 0.0742(14) 0.0717(14) 0.0666(13) -0.0071(11) 0.0157(11) -0.0029(11)
C17 0.105(2) 0.0858(17) 0.0691(15) 0.0102(16) 0.0156(14) 0.0184(13)
C18 0.0937(18) 0.0691(15) 0.0869(17) 0.0185(13) 0.0180(14) 0.0162(13)
C19 0.0526(10) 0.0575(11) 0.0636(12) 0.0002(8) 0.0163(9) -0.0031(9)
C20 0.0820(16) 0.0708(15) 0.0762(15) -0.0063(12) 0.0137(12) 0.0103(12)
C21 0.095(2) 0.0620(14) 0.121(2) -0.0147(13) 0.0270(18) 0.0067(15)
C22 0.0630(14) 0.0708(15) 0.112(2) -0.0092(11) 0.0267(14) -0.0259(15)
C23 0.0796(17) 0.0903(18) 0.0723(15) -0.0016(13) 0.0067(12) -0.0191(14)
C24 0.0837(16) 0.0633(13) 0.0685(14) -0.0029(11) 0.0075(12) 0.0006(11)

loop_
_atom_type_symbol
_atom_type_description
_atom_type_scat_dispersion_real
_atom_type_scat_dispersion_imag
_atom_type_scat_source
C C 0.0181 0.0091 'International Tables Vol C Tables 4.2.6.8 and 6.1.1.4'
H H 0.0000 0.0000 'International Tables Vol C Tables 4.2.6.8 and 6.1.1.4'
Cl Cl 0.3639 0.7018 'International Tables Vol C Tables 4.2.6.8 and 6.1.1.4'

loop_
_geom_angle_atom_site_label_1
_geom_angle_atom_site_label_2
_geom_angle_atom_site_label_3
_geom_angle
C2 C1 C11 135.9(3)
C2 C1 C4 94.5(2)
C11 C1 C4 129.5(2)
C1 C2 C13 136.3(2)
C1 C2 C3 93.5(2)
C13 C2 C3 130.17(19)
C2 C3 C8 119.23(18)
C2 C3 C4 85.80(18)
C8 C3 C4 108.89(17)
C2 C3 H3 113.3
C8 C3 H3 113.3
C4 C3 H3 113.3
C1 C4 C5 118.5(2)
C1 C4 C3 86.23(18)
C5 C4 C3 109.0(2)
C1 C4 H4 113.4
C5 C4 H4 113.4
C3 C4 H4 113.4
C6 C5 C10 108.8(2)
C6 C5 C4 109.20(19)
C10 C5 C4 106.8(2)
C6 C5 H5 110.6
C10 C5 H5 110.6
C4 C5 H5 110.6
C7 C6 C12 126.8(2)
C7 C6 C5 113.71(19)
C12 C6 C5 119.4(2)
C6 C7 C19 126.06(19)
C6 C7 C8 113.95(19)
C19 C7 C8 119.98(18)
C7 C8 C3 108.55(18)
C7 C8 C9 108.40(18)
C3 C8 C9 107.24(19)
C7 C8 H8 110.8
C3 C8 H8 110.8
C9 C8 H8 110.8
C10 C9 C8 109.4(2)
C10 C9 H9A 109.8
C8 C9 H9A 109.8
C10 C9 H9B 109.8
C8 C9 H9B 109.8
H9A C9 H9B 108.3
C9 C10 C5 109.39(19)
C9 C10 H10A 109.8
C5 C10 H10A 109.8
C9 C10 H10B 109.8
C5 C10 H10B 109.8
H10A C10 H10B 108.2
C1 C11 H11A 109.5
C1 C11 H11B 109.5
H11A C11 H11B 109.5
C1 C11 H11C 109.5
H11A C11 H11C 109.5
H11B C11 H11C 109.5
C6 C12 H12A 109.5
C6 C12 H12B 109.5
H12A C12 H12B 109.5
C6 C12 H12C 109.5
H12A C12 H12C 109.5
H12B C12 H12C 109.5
C18 C13 C14 116.7(2)
C18 C13 C2 123.2(2)
C14 C13 C2 120.0(2)
C15 C14 C13 122.2(2)
C15 C14 H14 118.9
C13 C14 H14 118.9
C16 C15 C14 119.0(2)
C16 C15 H15 120.5
C14 C15 H15 120.5
C15 C16 C17 120.9(2)
C15 C16 Cl1 119.6(2)
C17 C16 Cl1 119.5(2)
C16 C17 C18 119.3(2)
C16 C17 H17 120.4
C18 C17 H17 120.4
C17 C18 C13 122.0(2)
C17 C18 H18 119.0
C13 C18 H18 119.0
C20 C19 C24 117.5(2)
C20 C19 C7 120.6(2)
C24 C19 C7 121.9(2)
C21 C20 C19 121.5(2)
C21 C20 H20 119.2
C19 C20 H20 119.2
C22 C21 C20 119.3(3)
C22 C21 H21 120.3
C20 C21 H21 120.3
C21 C22 C23 121.0(2)
C21 C22 Cl2 120.0(2)
C23 C22 Cl2 119.0(2)
C22 C23 C24 119.2(2)
C22 C23 H23 120.4
C24 C23 H23 120.4
C23 C24 C19 121.2(2)
C23 C24 H24 119.4
C19 C24 H24 119.4

loop_
_geom_bond_atom_site_label_1
_geom_bond_atom_site_label_2
_geom_bond_distance
Cl1 C16 1.739(3)
Cl2 C22 1.740(3)
C1 C2 1.353(3)
C1 C11 1.496(4)
C1 C4 1.496(4)
C2 C13 1.462(3)
C2 C3 1.513(3)
C3 C8 1.538(3)
C3 C4 1.562(3)
C3 H3 0.9800
C4 C5 1.540(3)
C4 H4 0.9800
C5 C6 1.510(3)
C5 C10 1.539(4)
C5 H5 0.9800
C6 C7 1.336(3)
C6 C12 1.499(3)
C7 C19 1.476(3)
C7 C8 1.521(3)
C8 C9 1.543(3)
C8 H8 0.9800
C9 C10 1.538(4)
C9 H9A 0.9700
C9 H9B 0.9700
C10 H10A 0.9700
C10 H10B 0.9700
C11 H11A 0.9600
C11 H11B 0.9600
C11 H11C 0.9600
C12 H12A 0.9600
C12 H12B 0.9600
C12 H12C 0.9600
C13 C18 1.386(3)
C13 C14 1.388(3)
C14 C15 1.381(3)
C14 H14 0.9300
C15 C16 1.366(3)
C15 H15 0.9300
C16 C17 1.374(4)
C17 C18 1.377(4)
C17 H17 0.9300
C18 H18 0.9300
C19 C20 1.383(3)
C19 C24 1.385(3)
C20 C21 1.376(4)
C20 H20 0.9300
C21 C22 1.363(4)
C21 H21 0.9300
C22 C23 1.365(4)
C23 C24 1.383(3)
C23 H23 0.9300
C24 H24 0.9300

loop_
_geom_torsion_atom_site_label_1
_geom_torsion_atom_site_label_2
_geom_torsion_atom_site_label_3
_geom_torsion_atom_site_label_4
_geom_torsion
C11 C1 C2 C13 -1.7(5)
C4 C1 C2 C13 -177.6(3)
C11 C1 C2 C3 176.4(3)
C4 C1 C2 C3 0.50(19)
C1 C2 C3 C8 -109.8(2)
C13 C2 C3 C8 68.5(3)
C1 C2 C3 C4 -0.48(18)
C13 C2 C3 C4 177.8(2)
C2 C1 C4 C5 109.1(2)
C11 C1 C4 C5 -67.2(3)
C2 C1 C4 C3 -0.48(18)
C11 C1 C4 C3 -176.8(3)
C2 C3 C4 C1 0.43(16)
C8 C3 C4 C1 119.93(19)
C2 C3 C4 C5 -118.5(2)
C8 C3 C4 C5 1.0(3)
C1 C4 C5 C6 -41.3(3)
C3 C4 C5 C6 54.8(3)
C1 C4 C5 C10 -158.8(2)
C3 C4 C5 C10 -62.6(2)
C10 C5 C6 C7 57.9(3)
C4 C5 C6 C7 -58.3(3)
C10 C5 C6 C12 -120.4(2)
C4 C5 C6 C12 123.4(2)
C12 C6 C7 C19 -1.3(4)
C5 C6 C7 C19 -179.5(2)
C12 C6 C7 C8 178.3(2)
C5 C6 C7 C8 0.2(3)
C6 C7 C8 C3 58.3(3)
C19 C7 C8 C3 -122.0(2)
C6 C7 C8 C9 -57.9(3)
C19 C7 C8 C9 121.8(2)
C2 C3 C8 C7 40.1(3)
C4 C3 C8 C7 -55.8(2)
C2 C3 C8 C9 156.98(19)
C4 C3 C8 C9 61.1(2)
C7 C8 C9 C10 54.9(3)
C3 C8 C9 C10 -62.1(2)
C8 C9 C10 C5 0.1(3)
C6 C5 C10 C9 -55.6(3)
C4 C5 C10 C9 62.2(3)
C1 C2 C13 C18 -9.6(4)
C3 C2 C13 C18 172.8(2)
C1 C2 C13 C14 171.1(3)
C3 C2 C13 C14 -6.5(4)
C18 C13 C14 C15 0.7(4)
C2 C13 C14 C15 -179.9(2)
C13 C14 C15 C16 -1.5(4)
C14 C15 C16 C17 1.1(4)
C14 C15 C16 Cl1 -176.6(2)
C15 C16 C17 C18 0.1(4)
Cl1 C16 C17 C18 177.8(2)
C16 C17 C18 C13 -0.9(5)
C14 C13 C18 C17 0.5(4)
C2 C13 C18 C17 -178.8(3)
C6 C7 C19 C20 125.7(3)
C8 C7 C19 C20 -54.0(3)
C6 C7 C19 C24 -55.3(3)
C8 C7 C19 C24 125.1(2)
C24 C19 C20 C21 3.9(4)
C7 C19 C20 C21 -177.0(2)
C19 C20 C21 C22 -0.5(4)
C20 C21 C22 C23 -3.1(4)
C20 C21 C22 Cl2 177.3(2)
C21 C22 C23 C24 3.2(4)
Cl2 C22 C23 C24 -177.2(2)
C22 C23 C24 C19 0.3(4)
C20 C19 C24 C23 -3.7(4)
C7 C19 C24 C23 177.2(2)
